data_7713854
loop_
_publ_author_name
'Kim, Yoseph'
'Kim, Jaehoon'
'Lee, Ji Hye'
'Moon, Hyung kwon'
'Noh, Gae Hee'
'Hwang, Hyonseok'
'Lee, Junseong'
'Park, Jun Hui'
'Kim, Youngjo'
'Park, Myung Hwan'

_publ_section_title
;
 Highly emissive 4-carbazole--appended salen--indium complex: the effect
 of strong donor--acceptor interaction
;
_journal_name_full 'Dalton Transactions'
_journal_paper_doi 10.1039/D3DT02129G
_journal_year 2023
_chemical_formula_moiety 'C28 H42 O3 '
_chemical_formula_sum 'C28 H42 O3'
_chemical_formula_weight 426.64
_space_group_IT_number 19
_space_group_name_Hall 'P 2ac 2ab'
_space_group_name_H-M_alt 'P 21 21 21'
_symmetry_cell_setting orthorhombic
_symmetry_Int_Tables_number 19
_symmetry_space_group_name_H-M 'P 21 21 21'
_audit_creation_date 'Sat Sep 13 14:31:15 2003'
_audit_creation_method 'by teXsan'
_audit_update_record
;
2003-10-11 deposited with the CCDC.	2023-09-01 downloaded from the CCDC.
;
_cell_angle_alpha 90
_cell_angle_beta 90
_cell_angle_gamma 90
_cell_formula_units_Z 4
_cell_length_a 10.2790(7)
_cell_length_b 10.3610(8)
_cell_length_c 25.022(1)
_cell_measurement_temperature 293
_cell_measurement_theta_max 27.9
_cell_volume 2664.9(3)
_computing_data_reduction 'teXsan Ver. 1.11'
_computing_publication_material 'teXsan Ver. 1.11'
_computing_structure_refinement 'teXsan Ver. 1.10'
_computing_structure_solution SIR92
_diffrn_measured_fraction_theta_full 0.9866
_diffrn_measured_fraction_theta_max 0.9866
_diffrn_measurement_device_type 'MacScience DIP2030 Imaging Plate'
_diffrn_radiation_type 'Mo K\a'
_diffrn_radiation_wavelength 0.7107
_diffrn_reflns_limit_h_max 13
_diffrn_reflns_limit_h_min 0
_diffrn_reflns_limit_k_max 13
_diffrn_reflns_limit_k_min 0
_diffrn_reflns_limit_l_max 32
_diffrn_reflns_limit_l_min 0
_diffrn_reflns_number 3567
_diffrn_reflns_theta_full 27.88
_diffrn_reflns_theta_max 27.88
_exptl_absorpt_coefficient_mu 0.067
_exptl_absorpt_correction_type none
_exptl_crystal_colour colorless
_exptl_crystal_density_diffrn 1.066
_exptl_crystal_density_method 'not measured'
_exptl_crystal_description plate
_exptl_crystal_size_max 0.500
_exptl_crystal_size_mid 0.300
_exptl_crystal_size_min 0.100
_refine_diff_density_max 0.12
_refine_diff_density_min -0.16
_refine_ls_extinction_method none
_refine_ls_goodness_of_fit_ref 1.612
_refine_ls_hydrogen_treatment noref
_refine_ls_number_parameters 280
_refine_ls_number_reflns 2209
_refine_ls_R_factor_gt 0.0658
_refine_ls_shift/su_max 0.0106
_refine_ls_structure_factor_coef F
_refine_ls_weighting_details 'w = 1/[\s^2^(Fo) + 0.00540|Fo|^2^]'
_refine_ls_weighting_scheme calc
_refine_ls_wR_factor_ref 0.1297
_reflns_number_gt 2209
_reflns_number_total 3543
_reflns_threshold_expression F^2^>3.0\s(F^2^)
_cod_data_source_file d3dt02129g2.cif
_cod_data_source_block 4-tBucyclohexanone-Darzens
_cod_original_sg_symbol_H-M 'P 21 21 21   '
_cod_original_formula_sum 'C28 H42 O3 '
_cod_database_code 7713854

loop_
_symmetry_equiv_pos_as_xyz
x,y,z
1/2-x,-y,1/2+z
1/2+x,1/2-y,-z
-x,1/2+y,1/2-z

loop_
_atom_site_label
_atom_site_type_symbol
_atom_site_fract_x
_atom_site_fract_y
_atom_site_fract_z
_atom_site_U_iso_or_equiv
_atom_site_adp_type
_atom_site_occupancy
_atom_site_calc_flag
_atom_site_refinement_flags
_atom_site_disorder_assembly
_atom_site_disorder_group
O(1) O 0.8189(6) 0.1987(4) 0.0779(1) 0.089(1) Uani 1.00 d . . .
O(2) O 0.6500(6) 0.2215(7) 0.1664(2) 0.123(2) Uani 1.00 d . . .
O(3) O 0.8062(3) 0.1467(3) 0.2200(1) 0.0599(9) Uani 1.00 d . . .
C(1) C 0.7526(6) 0.1733(6) 0.1725(2) 0.072(2) Uani 1.00 d . . .
C(2) C 0.8469(6) 0.1398(6) 0.1291(2) 0.070(2) Uani 1.00 d . . .
C(3) C 0.8100(6) 0.0605(5) 0.0818(2) 0.070(2) Uani 1.00 d . . .
C(4) C 0.7326(5) 0.1852(5) 0.2676(2) 0.057(1) Uani 1.00 d . . .
C(5) C 0.7621(5) 0.0955(5) 0.3137(2) 0.056(1) Uani 1.00 d . . .
C(6) C 0.6887(6) 0.1484(6) 0.3620(2) 0.067(1) Uani 1.00 d . . .
C(7) C 0.7211(7) 0.2876(6) 0.3740(2) 0.077(2) Uani 1.00 d . . .
C(8) C 0.6946(8) 0.3749(6) 0.3277(3) 0.090(2) Uani 1.00 d . . .
C(9) C 0.7668(7) 0.3246(6) 0.2795(2) 0.079(2) Uani 1.00 d . . .
C(10) C 0.7338(6) -0.0524(5) 0.3033(2) 0.065(1) Uani 1.00 d . . .
C(11) C 0.8390(9) -0.1127(6) 0.2664(2) 0.093(2) Uani 1.00 d . . .
C(12) C 0.6033(9) -0.0697(7) 0.2753(3) 0.101(2) Uani 1.00 d . . .
C(13) C 0.7375(6) -0.1220(5) 0.3574(2) 0.060(1) Uani 1.00 d . . .
C(14) C 0.6257(6) -0.1668(6) 0.3828(2) 0.075(2) Uani 1.00 d . . .
C(15) C 0.6341(9) -0.2274(6) 0.4331(3) 0.094(2) Uani 1.00 d . . .
C(16) C 0.750(1) -0.2443(6) 0.4572(2) 0.092(2) Uani 1.00 d . . .
C(17) C 0.8588(8) -0.2024(6) 0.4333(2) 0.085(2) Uani 1.00 d . . .
C(18) C 0.8545(6) -0.1413(6) 0.3841(2) 0.069(2) Uani 1.00 d . . .
C(19) C 0.730(2) 0.5136(8) 0.3388(4) 0.160(5) Uani 1.00 d . . .
C(20) C 0.9145(6) -0.0136(6) 0.0540(2) 0.074(2) Uani 1.00 d . . .
C(21) C 0.9123(5) -0.1547(6) 0.0725(2) 0.069(2) Uani 1.00 d . . .
C(22) C 0.7802(5) -0.2185(5) 0.0640(2) 0.062(1) Uani 1.00 d . . .
C(23) C 0.6769(5) -0.1414(6) 0.0937(2) 0.071(2) Uani 1.00 d . . .
C(24) C 0.6767(7) 0.0025(6) 0.0764(2) 0.082(2) Uani 1.00 d . . .
C(25) C 0.7779(6) -0.3665(6) 0.0768(2) 0.074(2) Uani 1.00 d . . .
C(26) C 0.8836(9) -0.4354(7) 0.0458(4) 0.101(2) Uani 1.00 d . . .
C(27) C 0.6490(8) -0.4245(9) 0.0586(4) 0.112(3) Uani 1.00 d . . .
C(28) C 0.795(1) -0.3910(8) 0.1358(3) 0.119(3) Uani 1.00 d . . .
H(2) H 0.9373 0.1361 0.1402 0.0706 Uiso 1.00 calc . . .
H(4) H 0.6382 0.1794 0.2591 0.0602 Uiso 1.00 calc . . .
H(5) H 0.8548 0.1051 0.3208 0.0650 Uiso 1.00 calc . . .
H(6A) H 0.5962 0.1409 0.3561 0.0695 Uiso 1.00 calc . . .
H(6B) H 0.7073 0.0953 0.3936 0.0695 Uiso 1.00 calc . . .
H(7A) H 0.6738 0.3160 0.4063 0.0786 Uiso 1.00 calc . . .
H(7B) H 0.8116 0.2952 0.3826 0.0786 Uiso 1.00 calc . . .
H(8) H 0.5949 0.3701 0.3200 0.1014 Uiso 1.00 calc . . .
H(9A) H 0.8625 0.3280 0.2862 0.0845 Uiso 1.00 calc . . .
H(9B) H 0.7570 0.3777 0.2469 0.0845 Uiso 1.00 calc . . .
H(11A) H 0.9223 -0.1052 0.2826 0.0913 Uiso 1.00 calc . . .
H(11B) H 0.8399 -0.0698 0.2328 0.0913 Uiso 1.00 calc . . .
H(11C) H 0.8202 -0.2020 0.2607 0.0913 Uiso 1.00 calc . . .
H(12A) H 0.6033 -0.0242 0.2410 0.1057 Uiso 1.00 calc . . .
H(12B) H 0.5351 -0.0317 0.2962 0.1057 Uiso 1.00 calc . . .
H(12C) H 0.5836 -0.1568 0.2686 0.1057 Uiso 1.00 calc . . .
H(14) H 0.5422 -0.1524 0.3646 0.0841 Uiso 1.00 calc . . .
H(15) H 0.5551 -0.2590 0.4512 0.1007 Uiso 1.00 calc . . .
H(16) H 0.7577 -0.2877 0.4913 0.0958 Uiso 1.00 calc . . .
H(17) H 0.9422 -0.2119 0.4507 0.0915 Uiso 1.00 calc . . .
H(18) H 0.9329 -0.1108 0.3660 0.0812 Uiso 1.00 calc . . .
H(19A) H 0.7063 0.5716 0.3097 0.1252 Uiso 1.00 calc . . .
H(19B) H 0.8202 0.5215 0.3447 0.1252 Uiso 1.00 calc . . .
H(19C) H 0.6859 0.5495 0.3704 0.1252 Uiso 1.00 calc . . .
H(20A) H 0.9984 0.0244 0.0633 0.0802 Uiso 1.00 calc . . .
H(20B) H 0.9046 -0.0085 0.0167 0.0802 Uiso 1.00 calc . . .
H(21A) H 0.9343 -0.1601 0.1097 0.0702 Uiso 1.00 calc . . .
H(21B) H 0.9759 -0.2038 0.0529 0.0702 Uiso 1.00 calc . . .
H(22) H 0.7589 -0.2049 0.0268 0.0809 Uiso 1.00 calc . . .
H(23A) H 0.6914 -0.1464 0.1315 0.0788 Uiso 1.00 calc . . .
H(23B) H 0.5913 -0.1780 0.0870 0.0788 Uiso 1.00 calc . . .
H(24A) H 0.6163 0.0548 0.0982 0.0881 Uiso 1.00 calc . . .
H(24B) H 0.6474 0.0133 0.0400 0.0881 Uiso 1.00 calc . . .
H(26A) H 0.9691 -0.3984 0.0536 0.1069 Uiso 1.00 calc . . .
H(26B) H 0.8732 -0.4158 0.0063 0.1069 Uiso 1.00 calc . . .
H(26C) H 0.8866 -0.5233 0.0491 0.1069 Uiso 1.00 calc . . .
H(27A) H 0.6301 -0.4072 0.0225 0.1121 Uiso 1.00 calc . . .
H(27B) H 0.6429 -0.5147 0.0654 0.1121 Uiso 1.00 calc . . .
H(27C) H 0.5768 -0.3847 0.0798 0.1121 Uiso 1.00 calc . . .
H(28A) H 0.7978 -0.4863 0.1433 0.1167 Uiso 1.00 calc . . .
H(28B) H 0.7325 -0.3556 0.1574 0.1167 Uiso 1.00 calc . . .
H(28C) H 0.8815 -0.3622 0.1478 0.1167 Uiso 1.00 calc . . .

loop_
_atom_site_aniso_label
_atom_site_aniso_U_11
_atom_site_aniso_U_22
_atom_site_aniso_U_33
_atom_site_aniso_U_12
_atom_site_aniso_U_13
_atom_site_aniso_U_23
O(1) 0.151(4) 0.061(2) 0.054(2) 0.010(3) 0.004(2) 0.010(2)
O(2) 0.119(4) 0.177(6) 0.073(2) 0.090(4) -0.021(3) -0.014(3)
O(3) 0.064(2) 0.063(2) 0.052(1) 0.011(2) 0.002(1) 0.005(1)
C(1) 0.089(4) 0.071(3) 0.056(2) 0.023(3) -0.008(3) -0.003(2)
C(2) 0.088(4) 0.068(3) 0.054(2) 0.013(3) 0.000(2) 0.011(2)
C(3) 0.089(4) 0.064(3) 0.058(3) 0.006(3) 0.004(3) 0.000(2)
C(4) 0.052(3) 0.060(3) 0.059(2) 0.008(2) 0.001(2) -0.004(2)
C(5) 0.058(3) 0.057(2) 0.054(2) 0.000(2) -0.005(2) -0.007(2)
C(6) 0.074(3) 0.069(3) 0.057(2) -0.001(3) 0.010(2) -0.015(2)
C(7) 0.091(4) 0.069(3) 0.070(3) 0.009(3) -0.006(3) -0.027(3)
C(8) 0.117(5) 0.065(3) 0.088(4) 0.023(4) -0.008(4) -0.023(3)
C(9) 0.101(5) 0.057(3) 0.078(3) 0.001(3) 0.002(3) 0.000(3)
C(10) 0.086(4) 0.060(3) 0.049(2) -0.007(3) -0.005(2) -0.008(2)
C(11) 0.150(7) 0.065(3) 0.065(3) 0.014(4) 0.018(4) -0.003(3)
C(12) 0.132(6) 0.083(4) 0.089(4) -0.038(4) -0.043(4) -0.001(3)
C(13) 0.074(3) 0.049(2) 0.058(2) -0.014(2) 0.002(2) -0.006(2)
C(14) 0.084(4) 0.064(3) 0.077(3) -0.015(3) 0.010(3) -0.007(3)
C(15) 0.133(7) 0.069(4) 0.081(4) -0.028(4) 0.041(4) -0.013(3)
C(16) 0.149(7) 0.066(3) 0.060(3) -0.004(4) 0.009(4) -0.005(3)
C(17) 0.124(6) 0.064(3) 0.066(3) 0.004(4) -0.011(3) -0.006(3)
C(18) 0.081(4) 0.066(3) 0.062(2) -0.007(3) -0.003(2) 0.000(2)
C(19) 0.28(2) 0.063(4) 0.137(7) 0.010(7) -0.012(9) -0.034(5)
C(20) 0.081(4) 0.072(3) 0.070(3) -0.003(3) 0.020(3) -0.006(3)
C(21) 0.058(3) 0.071(3) 0.077(3) 0.002(3) 0.007(2) -0.003(3)
C(22) 0.058(3) 0.073(3) 0.056(2) 0.004(2) -0.003(2) -0.002(2)
C(23) 0.049(3) 0.083(4) 0.080(3) 0.007(3) -0.003(2) -0.007(3)
C(24) 0.084(5) 0.086(4) 0.077(3) 0.027(3) -0.003(3) -0.005(3)
C(25) 0.073(4) 0.067(3) 0.082(3) -0.004(3) -0.002(3) -0.004(3)
C(26) 0.102(5) 0.073(4) 0.129(5) 0.013(4) -0.005(5) -0.005(4)
C(27) 0.087(5) 0.102(5) 0.148(7) -0.023(4) -0.005(5) -0.018(5)
C(28) 0.178(9) 0.086(5) 0.094(5) -0.013(6) -0.015(5) 0.025(4)

loop_
_atom_type_symbol
_atom_type_description
_atom_type_scat_dispersion_real
_atom_type_scat_dispersion_imag
_atom_type_scat_source
C C 0.003 0.002
;International Tables for Crystallography
(1992, Vol. C, Tables 4.2.6.8 and 6.1.1.1)
;
H H 0.000 0.000
;International Tables for Crystallography
(1992, Vol. C, Table 6.1.1.2)
;
O O 0.011 0.006
;International Tables for Crystallography
(1992, Vol. C, Tables 4.2.6.8 and 6.1.1.1)
;

loop_
_geom_angle_atom_site_label_1
_geom_angle_atom_site_label_2
_geom_angle_atom_site_label_3
_geom_angle
_geom_angle_site_symmetry_1
_geom_angle_site_symmetry_2
_geom_angle_site_symmetry_3
_geom_angle_publ_flag
C(2) O(1) C(3) 62.2(3) . . . yes
C(1) O(3) C(4) 116.9(4) . . . yes
O(2) C(1) O(3) 124.7(5) . . . yes
O(2) C(1) C(2) 125.9(5) . . . yes
O(3) C(1) C(2) 109.3(5) . . . yes
O(1) C(2) C(1) 114.5(5) . . . yes
O(1) C(2) C(3) 58.6(3) . . . yes
C(1) C(2) C(3) 122.6(6) . . . yes
O(1) C(3) C(2) 59.2(3) . . . yes
O(1) C(3) C(20) 115.8(5) . . . yes
O(1) C(3) C(24) 116.8(5) . . . yes
C(2) C(3) C(20) 118.0(6) . . . yes
C(2) C(3) C(24) 121.6(5) . . . yes
C(20) C(3) C(24) 114.2(5) . . . yes
O(3) C(4) C(5) 110.4(4) . . . yes
O(3) C(4) C(9) 107.4(4) . . . yes
C(5) C(4) C(9) 112.9(4) . . . yes
C(4) C(5) C(6) 106.5(4) . . . yes
C(4) C(5) C(10) 115.7(4) . . . yes
C(6) C(5) C(10) 112.7(4) . . . yes
C(5) C(6) C(7) 113.0(5) . . . yes
C(6) C(7) C(8) 112.6(5) . . . yes
C(7) C(8) C(9) 108.7(5) . . . yes
C(7) C(8) C(19) 113.1(7) . . . yes
C(9) C(8) C(19) 110.9(8) . . . yes
C(4) C(9) C(8) 111.8(5) . . . yes
C(5) C(10) C(11) 111.1(5) . . . yes
C(5) C(10) C(12) 110.6(5) . . . yes
C(5) C(10) C(13) 107.9(4) . . . yes
C(11) C(10) C(12) 106.9(5) . . . yes
C(11) C(10) C(13) 108.5(5) . . . yes
C(12) C(10) C(13) 111.9(5) . . . yes
C(10) C(13) C(14) 122.6(5) . . . yes
C(10) C(13) C(18) 120.8(5) . . . yes
C(14) C(13) C(18) 116.6(5) . . . yes
C(13) C(14) C(15) 120.3(6) . . . yes
C(14) C(15) C(16) 120.7(6) . . . yes
C(15) C(16) C(17) 119.8(6) . . . yes
C(16) C(17) C(18) 121.2(7) . . . yes
C(13) C(18) C(17) 121.3(6) . . . yes
C(3) C(20) C(21) 109.9(5) . . . yes
C(20) C(21) C(22) 112.6(5) . . . yes
C(21) C(22) C(23) 109.1(4) . . . yes
C(21) C(22) C(25) 114.1(5) . . . yes
C(23) C(22) C(25) 113.8(5) . . . yes
C(22) C(23) C(24) 111.6(5) . . . yes
C(3) C(24) C(23) 111.0(5) . . . yes
C(22) C(25) C(26) 110.3(5) . . . yes
C(22) C(25) C(27) 109.8(6) . . . yes
C(22) C(25) C(28) 111.2(5) . . . yes
C(26) C(25) C(27) 106.5(5) . . . yes
C(26) C(25) C(28) 109.6(7) . . . yes
C(27) C(25) C(28) 109.3(7) . . . yes

loop_
_geom_bond_atom_site_label_1
_geom_bond_atom_site_label_2
_geom_bond_distance
_geom_bond_site_symmetry_1
_geom_bond_site_symmetry_2
_geom_bond_publ_flag
O(1) C(2) 1.448(6) . . yes
O(1) C(3) 1.438(7) . . yes
O(2) C(1) 1.176(8) . . yes
O(3) C(1) 1.341(6) . . yes
O(3) C(4) 1.465(5) . . yes
C(1) C(2) 1.496(8) . . yes
C(2) C(3) 1.491(8) . . yes
C(3) C(20) 1.491(8) . . yes
C(3) C(24) 1.503(10) . . yes
C(4) C(5) 1.512(7) . . yes
C(4) C(9) 1.516(8) . . yes
C(5) C(6) 1.526(6) . . yes
C(5) C(10) 1.581(7) . . yes
C(6) C(7) 1.510(8) . . yes
C(7) C(8) 1.493(9) . . yes
C(8) C(9) 1.510(9) . . yes
C(8) C(19) 1.51(1) . . yes
C(10) C(11) 1.554(9) . . yes
C(10) C(12) 1.524(9) . . yes
C(10) C(13) 1.534(7) . . yes
C(13) C(14) 1.393(8) . . yes
C(13) C(18) 1.390(8) . . yes
C(14) C(15) 1.409(9) . . yes
C(15) C(16) 1.35(1) . . yes
C(16) C(17) 1.34(1) . . yes
C(17) C(18) 1.386(8) . . yes
C(20) C(21) 1.534(8) . . yes
C(21) C(22) 1.525(8) . . yes
C(22) C(23) 1.523(8) . . yes
C(22) C(25) 1.567(8) . . yes
C(23) C(24) 1.553(9) . . yes
C(25) C(26) 1.51(1) . . yes
C(25) C(27) 1.524(10) . . yes
C(25) C(28) 1.510(10) . . yes

loop_
_geom_contact_atom_site_label_1
_geom_contact_atom_site_label_2
_geom_contact_distance
_geom_contact_site_symmetry_1
_geom_contact_site_symmetry_2
_geom_contact_publ_flag
? ? ? ? ? ?

loop_
_geom_torsion_atom_site_label_1
_geom_torsion_atom_site_label_2
_geom_torsion_atom_site_label_3
_geom_torsion_atom_site_label_4
_geom_torsion
_geom_torsion_site_symmetry_1
_geom_torsion_site_symmetry_2
_geom_torsion_site_symmetry_3
_geom_torsion_site_symmetry_4
_geom_torsion_publ_flag
O(1) C(2) C(1) O(2) 14(1) . . . . yes
O(1) C(2) C(1) O(3) -162.1(5) . . . . yes
O(1) C(2) C(3) C(20) 104.9(6) . . . . yes
O(1) C(2) C(3) C(24) -104.4(6) . . . . yes
O(1) C(3) C(2) C(1) 100.8(6) . . . . yes
O(1) C(3) C(20) C(21) 166.3(5) . . . . yes
O(1) C(3) C(24) C(23) -167.4(4) . . . . yes
O(2) C(1) O(3) C(4) -2.3(9) . . . . yes
O(2) C(1) C(2) C(3) -52.9(10) . . . . yes
O(3) C(1) C(2) C(3) 130.8(5) . . . . yes
O(3) C(4) C(5) C(6) 176.3(4) . . . . yes
O(3) C(4) C(5) C(10) -57.6(6) . . . . yes
O(3) C(4) C(9) C(8) 179.3(5) . . . . yes
C(1) O(3) C(4) C(5) 150.7(5) . . . . yes
C(1) O(3) C(4) C(9) -85.8(6) . . . . yes
C(1) C(2) O(1) C(3) -114.6(6) . . . . yes
C(1) C(2) C(3) C(20) -154.4(5) . . . . yes
C(1) C(2) C(3) C(24) -3.7(8) . . . . yes
C(2) O(1) C(3) C(20) -108.7(6) . . . . yes
C(2) O(1) C(3) C(24) 112.4(6) . . . . yes
C(2) C(1) O(3) C(4) 174.2(4) . . . . yes
C(2) C(3) C(20) C(21) 99.1(6) . . . . yes
C(2) C(3) C(24) C(23) -98.6(6) . . . . yes
C(3) C(20) C(21) C(22) 56.0(6) . . . . yes
C(3) C(24) C(23) C(22) -53.7(6) . . . . yes
C(4) C(5) C(6) C(7) -55.3(6) . . . . yes
C(4) C(5) C(10) C(11) 74.6(6) . . . . yes
C(4) C(5) C(10) C(12) -43.9(6) . . . . yes
C(4) C(5) C(10) C(13) -166.5(4) . . . . yes
C(4) C(9) C(8) C(7) 55.2(7) . . . . yes
C(4) C(9) C(8) C(19) -179.9(7) . . . . yes
C(5) C(4) C(9) C(8) -58.7(7) . . . . yes
C(5) C(6) C(7) C(8) 57.5(7) . . . . yes
C(5) C(10) C(13) C(14) 107.0(6) . . . . yes
C(5) C(10) C(13) C(18) -71.7(6) . . . . yes
C(6) C(5) C(4) C(9) 56.1(6) . . . . yes
C(6) C(5) C(10) C(11) -162.4(5) . . . . yes
C(6) C(5) C(10) C(12) 79.0(6) . . . . yes
C(6) C(5) C(10) C(13) -43.6(6) . . . . yes
C(6) C(7) C(8) C(9) -54.8(8) . . . . yes
C(6) C(7) C(8) C(19) -178.4(9) . . . . yes
C(7) C(6) C(5) C(10) 176.8(5) . . . . yes
C(9) C(4) C(5) C(10) -177.8(5) . . . . yes
C(10) C(13) C(14) C(15) -178.4(5) . . . . yes
C(10) C(13) C(18) C(17) 179.0(5) . . . . yes
C(11) C(10) C(13) C(14) -132.5(6) . . . . yes
C(11) C(10) C(13) C(18) 48.7(7) . . . . yes
C(12) C(10) C(13) C(14) -14.8(7) . . . . yes
C(12) C(10) C(13) C(18) 166.4(6) . . . . yes
C(13) C(14) C(15) C(16) -0.7(9) . . . . yes
C(13) C(18) C(17) C(16) -0.5(9) . . . . yes
C(14) C(13) C(18) C(17) 0.2(8) . . . . yes
C(14) C(15) C(16) C(17) 0(1) . . . . yes
C(15) C(14) C(13) C(18) 0.4(8) . . . . yes
C(15) C(16) C(17) C(18) 0.1(10) . . . . yes
C(20) C(3) C(24) C(23) 53.1(6) . . . . yes
C(20) C(21) C(22) C(23) -57.5(6) . . . . yes
C(20) C(21) C(22) C(25) 174.0(4) . . . . yes
C(21) C(20) C(3) C(24) -53.7(6) . . . . yes
C(21) C(22) C(23) C(24) 55.7(6) . . . . yes
C(21) C(22) C(25) C(26) -53.8(6) . . . . yes
C(21) C(22) C(25) C(27) -170.9(5) . . . . yes
C(21) C(22) C(25) C(28) 68.1(8) . . . . yes
C(23) C(22) C(25) C(26) -179.8(5) . . . . yes
C(23) C(22) C(25) C(27) 63.1(6) . . . . yes
C(23) C(22) C(25) C(28) -58.0(8) . . . . yes
C(24) C(23) C(22) C(25) -175.6(5) . . . . yes
C(24) C(23) C(22) C(25) -175.6(5) . . . . yes
